data_7208296
loop_
_publ_author_name
'Li, Huijun'
'Wang, Xia'
'Jia, Yanyuan'
'Zhao, Bei'
'Ding, Ran'
'Hou, Hongwei'
'Fan, Yaoting'

_publ_section_title
;
 Crystal to crystal transformation induced a novel Cu(ii)-MOF with zigzag
 &#x22EF;I3&#x2212;&#x22EF;I3&#x2212;&#x22EF; chains
;
_journal_issue 16
_journal_name_full CrystEngComm
_journal_page_first 5155
_journal_paper_doi 10.1039/c2ce25393c
_journal_volume 14
_journal_year 2012
_chemical_formula_sum 'C72 H84 Cd3 I6 N36'
_chemical_formula_weight 2552.35
_chemical_name_systematic
;
?
;
_space_group_IT_number 79
_symmetry_cell_setting tetragonal
_symmetry_space_group_name_Hall 'I 4'
_symmetry_space_group_name_H-M 'I 4'
_atom_sites_solution_hydrogens geom
_atom_sites_solution_primary direct
_atom_sites_solution_secondary difmap
_audit_creation_method SHELXL-97
_cell_angle_alpha 90.00
_cell_angle_beta 90.00
_cell_angle_gamma 90.00
_cell_formula_units_Z 2
_cell_length_a 17.232(2)
_cell_length_b 17.232(2)
_cell_length_c 16.444(3)
_cell_measurement_reflns_used 0
_cell_measurement_temperature 173(2)
_cell_measurement_theta_max 1.0000
_cell_measurement_theta_min 0.9117
_cell_volume 4882.9(12)
_computing_cell_refinement 'Bruker XSCANS'
_computing_data_collection 'Bruker XSCANS'
_computing_data_reduction 'Bruker SHELXTL'
_computing_molecular_graphics 'Bruker SHELXTL'
_computing_publication_material 'Bruker SHELXTL'
_computing_structure_refinement 'SHELXL-97 (Sheldrick, 1997)'
_computing_structure_solution 'SHELXS-97 (Sheldrick, 1990)'
_diffrn_ambient_temperature 173(2)
_diffrn_measured_fraction_theta_full 0.975
_diffrn_measured_fraction_theta_max 0.975
_diffrn_measurement_device_type 'Bruker P4'
_diffrn_measurement_method '\w scans'
_diffrn_radiation_monochromator graphite
_diffrn_radiation_source 'fine-focus sealed tube'
_diffrn_radiation_type MoK\a
_diffrn_radiation_wavelength 0.71073
_diffrn_reflns_av_R_equivalents 0.0498
_diffrn_reflns_av_sigmaI/netI 0.0418
_diffrn_reflns_limit_h_max 20
_diffrn_reflns_limit_h_min -20
_diffrn_reflns_limit_k_max 20
_diffrn_reflns_limit_k_min -20
_diffrn_reflns_limit_l_max 19
_diffrn_reflns_limit_l_min -19
_diffrn_reflns_number 23885
_diffrn_reflns_theta_full 24.99
_diffrn_reflns_theta_max 24.99
_diffrn_reflns_theta_min 2.92
_diffrn_standards_decay_% 0
_diffrn_standards_interval_count 0
_diffrn_standards_interval_time 0
_diffrn_standards_number 0
_exptl_absorpt_coefficient_mu 2.601
_exptl_absorpt_correction_T_max 0.600
_exptl_absorpt_correction_T_min 0.594
_exptl_absorpt_correction_type multi-scan
_exptl_crystal_colour Colourless
_exptl_crystal_density_diffrn 1.736
_exptl_crystal_density_method 'not measured'
_exptl_crystal_description Prism
_exptl_crystal_F_000 2460
_exptl_crystal_size_max 0.2
_exptl_crystal_size_mid 0.2
_exptl_crystal_size_min 0.2
_refine_diff_density_max 2.635
_refine_diff_density_min -0.885
_refine_diff_density_rms 0.192
_refine_ls_abs_structure_details 'Flack H D (1983), Acta Cryst. A39, 876-881'
_refine_ls_extinction_method none
_refine_ls_goodness_of_fit_ref 1.050
_refine_ls_hydrogen_treatment constr
_refine_ls_matrix_type full
_refine_ls_number_parameters 288
_refine_ls_number_reflns 4170
_refine_ls_number_restraints 7
_refine_ls_restrained_S_all 1.064
_refine_ls_R_factor_all 0.0894
_refine_ls_R_factor_gt 0.0840
_refine_ls_shift/su_max 0.032
_refine_ls_shift/su_mean 0.004
_refine_ls_structure_factor_coef Fsqd
_refine_ls_weighting_details 'calc w=1/[\s^2^(Fo^2^)+(0.1705P)^2^+0.0000P] where P=(Fo^2^+2Fc^2^)/3'
_refine_ls_weighting_scheme calc
_refine_ls_wR_factor_gt 0.2200
_refine_ls_wR_factor_ref 0.2267
_reflns_number_gt 3820
_reflns_number_total 4170
_reflns_threshold_expression >2sigma(I)
_cod_data_source_file c2ce25393c.txt
_cod_data_source_block 1
_cod_original_cell_volume 4882.7(14)
_cod_original_sg_symbol_H-M I4
_cod_database_code 7208296

loop_
_symmetry_equiv_pos_as_xyz
'x, y, z'
'-y, x, z'
'-x, -y, z'
'y, -x, z'
'x+1/2, y+1/2, z+1/2'
'-y+1/2, x+1/2, z+1/2'
'-x+1/2, -y+1/2, z+1/2'
'y+1/2, -x+1/2, z+1/2'

loop_
_atom_site_label
_atom_site_type_symbol
_atom_site_fract_x
_atom_site_fract_y
_atom_site_fract_z
_atom_site_U_iso_or_equiv
_atom_site_adp_type
_atom_site_occupancy
_atom_site_symmetry_multiplicity
_atom_site_calc_flag
_atom_site_refinement_flags
C11 C 0.3046(10) 0.3009(9) 0.1759(9) 0.068(4) Uani 1 1 d .
H11A H 0.2819 0.3509 0.1605 0.102 Uiso 1 1 calc R
H11B H 0.2675 0.2593 0.1641 0.102 Uiso 1 1 calc R
H11C H 0.3524 0.2923 0.1448 0.102 Uiso 1 1 calc R
I1 I 0.6080(5) 0.0103(4) 0.4269(4) 0.121(3) Uani 0.25 1 d PU
I2 I 0.0000 0.0000 0.09422(8) 0.0471(4) Uani 1 4 d S
I3 I 0.5000 0.5000 0.22601(16) 0.0746(6) Uani 1 4 d S
I4 I 0.5322(8) 0.4701(5) 0.0579(4) 0.127(5) Uani 0.25 1 d P
I5 I 0.5390(2) 0.3174(2) 0.01165(18) 0.1116(10) Uani 0.50 1 d P
Cd1 Cd 0.5000 0.0000 0.56268(10) 0.0536(4) Uani 1 2 d S
Cd2 Cd 0.0000 0.0000 0.27072(15) 0.0574(5) Uani 1 4 d S
N1 N 0.4716(6) 0.1312(5) 0.5703(7) 0.051(2) Uani 1 1 d .
N2 N 0.4571(7) 0.2516(6) 0.6275(8) 0.062(3) Uani 1 1 d .
N3 N 0.4183(6) 0.2468(5) 0.5542(6) 0.050(2) Uani 1 1 d .
N4 N 0.1569(6) 0.2057(5) 0.2882(8) 0.054(3) Uani 1 1 d .
N5 N 0.1944(7) 0.1578(7) 0.2295(9) 0.072(3) Uani 1 1 d .
N6 N 0.0929(5) 0.0969(6) 0.2799(7) 0.052(2) Uani 1 1 d .
N7 N 0.4806(8) 0.2097(7) 0.2220(10) 0.078(4) Uani 1 1 d .
N8 N 0.5244(15) 0.1695(7) 0.2772(8) 0.111(7) Uani 1 1 d .
N9 N 0.4842(8) 0.0992(8) 0.1650(9) 0.073(4) Uani 1 1 d .
C1 C 0.4245(9) 0.1744(6) 0.5251(10) 0.063(4) Uani 1 1 d .
H1 H 0.3984 0.1562 0.4779 0.076 Uiso 1 1 calc R
C2 C 0.4874(12) 0.1816(9) 0.6358(11) 0.080(5) Uani 1 1 d .
H2 H 0.5172 0.1666 0.6818 0.096 Uiso 1 1 calc R
C3 C 0.3742(8) 0.3126(6) 0.5227(8) 0.050(3) Uani 1 1 d .
H3 H 0.3583 0.3557 0.5546 0.060 Uiso 1 1 calc R
C4 C 0.3580(7) 0.3041(6) 0.4378(8) 0.047(3) Uani 1 1 d .
C5 C 0.2792(6) 0.2910(6) 0.4134(9) 0.045(2) Uani 1 1 d .
C6 C 0.2172(11) 0.2802(11) 0.4737(13) 0.081(5) Uani 1 1 d .
H6A H 0.2373 0.2921 0.5281 0.122 Uiso 1 1 calc R
H6B H 0.1992 0.2263 0.4723 0.122 Uiso 1 1 calc R
H6C H 0.1739 0.3151 0.4612 0.122 Uiso 1 1 calc R
C7 C 0.2621(6) 0.2934(6) 0.3273(8) 0.042(2) Uani 1 1 d .
C8 C 0.1795(7) 0.2871(7) 0.2985(9) 0.055(3) Uani 1 1 d .
H8A H 0.1446 0.3122 0.3384 0.066 Uiso 1 1 calc R
H8B H 0.1739 0.3147 0.2460 0.066 Uiso 1 1 calc R
C9 C 0.0907(8) 0.1707(8) 0.3078(9) 0.061(4) Uani 1 1 d .
H9 H 0.0488 0.1936 0.3367 0.073 Uiso 1 1 calc R
C10 C 0.1532(9) 0.0988(9) 0.2294(8) 0.065(4) Uani 1 1 d .
H10 H 0.1643 0.0564 0.1944 0.079 Uiso 1 1 calc R
C12 C 0.3239(8) 0.3012(6) 0.2701(8) 0.049(3) Uani 1 1 d .
C13 C 0.4141(6) 0.3072(6) 0.3779(6) 0.037(2) Uani 1 1 d .
C18 C 0.3970(8) 0.3022(7) 0.2959(8) 0.050(3) Uani 1 1 d .
C14 C 0.4655(9) 0.2932(7) 0.2360(10) 0.062(3) Uani 1 1 d .
H14A H 0.4528 0.3189 0.1838 0.074 Uiso 1 1 calc R
H14B H 0.5124 0.3183 0.2587 0.074 Uiso 1 1 calc R
C15 C 0.4673(8) 0.1674(10) 0.1539(10) 0.067(4) Uani 1 1 d .
H15 H 0.4475 0.1878 0.1044 0.081 Uiso 1 1 calc R
C16 C 0.5138(12) 0.0980(11) 0.2457(15) 0.091(6) Uani 1 1 d .
H16 H 0.5249 0.0516 0.2746 0.110 Uiso 1 1 calc R
C17 C 0.4968(8) 0.3238(9) 0.4109(12) 0.073(4) Uani 1 1 d .
H17A H 0.4930 0.3464 0.4655 0.109 Uiso 1 1 calc R
H17B H 0.5233 0.3604 0.3747 0.109 Uiso 1 1 calc R
H17C H 0.5263 0.2753 0.4135 0.109 Uiso 1 1 calc R

loop_
_atom_site_aniso_label
_atom_site_aniso_U_11
_atom_site_aniso_U_22
_atom_site_aniso_U_33
_atom_site_aniso_U_23
_atom_site_aniso_U_13
_atom_site_aniso_U_12
C11 0.093(10) 0.078(9) 0.032(6) 0.005(7) -0.005(7) 0.009(7)
I1 0.160(5) 0.119(4) 0.084(3) 0.037(3) -0.029(3) -0.086(4)
I2 0.0459(5) 0.0459(5) 0.0495(8) 0.000 0.000 0.000
I3 0.0632(7) 0.0632(7) 0.0974(15) 0.000 0.000 0.000
I4 0.209(16) 0.096(5) 0.078(3) 0.003(3) -0.058(6) -0.002(3)
I5 0.117(2) 0.146(3) 0.0726(16) 0.0032(17) -0.0074(14) -0.0101(18)
Cd1 0.0483(6) 0.0383(5) 0.0743(8) 0.000 0.000 -0.0011(4)
Cd2 0.0432(6) 0.0432(6) 0.0860(14) 0.000 0.000 0.000
N1 0.069(6) 0.040(4) 0.046(5) -0.006(4) -0.019(5) 0.003(4)
N2 0.080(8) 0.049(6) 0.058(6) -0.015(5) -0.030(6) 0.014(5)
N3 0.062(5) 0.048(5) 0.040(5) -0.006(4) -0.016(5) 0.002(4)
N4 0.049(5) 0.027(4) 0.087(8) -0.009(5) -0.018(5) 0.000(4)
N5 0.060(6) 0.061(7) 0.094(9) -0.028(6) 0.007(6) -0.008(6)
N6 0.035(4) 0.046(5) 0.076(7) -0.010(5) -0.006(5) 0.001(4)
N7 0.074(7) 0.056(6) 0.103(10) -0.029(7) 0.063(8) -0.017(6)
N8 0.25(2) 0.045(7) 0.036(6) -0.010(6) 0.016(10) 0.028(10)
N9 0.063(7) 0.060(7) 0.095(11) -0.050(7) 0.012(6) -0.007(6)
C1 0.088(9) 0.022(5) 0.080(8) -0.002(5) -0.037(8) -0.011(5)
C2 0.106(13) 0.059(8) 0.076(10) 0.002(7) -0.064(10) -0.001(8)
C3 0.061(7) 0.039(5) 0.050(6) 0.001(5) -0.007(6) 0.029(5)
C4 0.040(6) 0.027(5) 0.072(8) -0.015(4) -0.008(5) -0.011(4)
C5 0.040(5) 0.039(5) 0.056(6) -0.006(6) 0.006(6) -0.004(4)
C6 0.072(10) 0.077(10) 0.095(13) 0.004(9) 0.015(9) -0.001(8)
C7 0.031(5) 0.034(5) 0.061(7) -0.004(5) -0.008(5) 0.012(4)
C8 0.049(6) 0.043(6) 0.073(9) -0.027(6) -0.022(6) 0.005(5)
C9 0.061(7) 0.060(8) 0.061(8) -0.037(7) 0.009(6) -0.016(6)
C10 0.070(8) 0.076(9) 0.051(7) -0.030(7) 0.004(6) -0.032(7)
C12 0.078(8) 0.031(5) 0.037(6) -0.003(4) -0.005(6) -0.002(5)
C13 0.044(5) 0.034(5) 0.034(5) 0.001(4) 0.009(4) -0.002(4)
C18 0.059(7) 0.036(5) 0.054(7) -0.005(5) 0.019(6) -0.004(5)
C14 0.071(8) 0.038(6) 0.076(9) -0.017(6) 0.012(7) -0.006(6)
C15 0.048(7) 0.065(9) 0.089(11) -0.028(7) -0.006(6) 0.009(6)
C16 0.095(13) 0.061(10) 0.118(17) -0.003(9) 0.011(11) 0.036(9)
C17 0.047(7) 0.084(10) 0.088(10) -0.035(10) -0.002(8) -0.001(7)

loop_
_atom_type_symbol
_atom_type_description
_atom_type_scat_dispersion_real
_atom_type_scat_dispersion_imag
_atom_type_scat_source
C C 0.0033 0.0016 'International Tables Vol C Tables 4.2.6.8 and 6.1.1.4'
H H 0.0000 0.0000 'International Tables Vol C Tables 4.2.6.8 and 6.1.1.4'
N N 0.0061 0.0033 'International Tables Vol C Tables 4.2.6.8 and 6.1.1.4'
Cd Cd -0.8075 1.2024 'International Tables Vol C Tables 4.2.6.8 and 6.1.1.4'
I I -0.4742 1.8119 'International Tables Vol C Tables 4.2.6.8 and 6.1.1.4'

loop_
_geom_angle_atom_site_label_1
_geom_angle_atom_site_label_2
_geom_angle_atom_site_label_3
_geom_angle
_geom_angle_site_symmetry_1
_geom_angle_site_symmetry_3
C12 C11 H11A 109.5 . .
C12 C11 H11B 109.5 . .
H11A C11 H11B 109.5 . .
C12 C11 H11C 109.5 . .
H11A C11 H11C 109.5 . .
H11B C11 H11C 109.5 . .
I4 I3 I4 21.5(2) 4_565 3_665
I4 I3 I4 30.6(3) 4_565 2_655
I4 I3 I4 21.5(2) 3_665 2_655
I4 I3 I4 21.54(19) 4_565 .
I4 I3 I4 30.6(3) 3_665 .
I4 I3 I4 21.5(2) 2_655 .
I4 I4 I4 90.000(2) 2_655 4_565
I4 I4 I4 45.000(2) 2_655 3_665
I4 I4 I4 45.000(2) 4_565 3_665
I4 I4 I5 163.88(17) 2_655 .
I4 I4 I5 90.4(14) 4_565 .
I4 I4 I5 133.1(13) 3_665 .
I4 I4 I3 79.23(10) 2_655 .
I4 I4 I3 79.23(10) 4_565 .
I4 I4 I3 74.68(14) 3_665 .
I5 I4 I3 116.6(3) . .
I4 I4 I5 68.4(11) 2_655 2_655
I4 I4 I5 153.2(9) 4_565 2_655
I4 I4 I5 111.7(11) 3_665 2_655
I5 I4 I5 106.1(3) . 2_655
I3 I4 I5 110.3(4) . 2_655
I4 I5 I4 21.3(3) . 4_565
N1 Cd1 N1 173.8(5) 3_655 .
N1 Cd1 N9 85.6(4) 3_655 8
N1 Cd1 N9 90.1(4) . 8
N1 Cd1 N9 90.1(4) 3_655 6_545
N1 Cd1 N9 85.6(4) . 6_545
N9 Cd1 N9 91.6(8) 8 6_545
N1 Cd1 I1 96.7(3) 3_655 3_655
N1 Cd1 I1 88.0(3) . 3_655
N9 Cd1 I1 173.6(4) 8 3_655
N9 Cd1 I1 94.3(4) 6_545 3_655
N1 Cd1 I1 88.0(3) 3_655 .
N1 Cd1 I1 96.7(3) . .
N9 Cd1 I1 94.3(4) 8 .
N9 Cd1 I1 173.6(4) 6_545 .
I1 Cd1 I1 79.9(3) 3_655 .
N6 Cd2 N6 172.5(6) 3 .
N6 Cd2 N6 89.76(4) 3 2
N6 Cd2 N6 89.76(4) . 2
N6 Cd2 N6 89.76(4) 3 4
N6 Cd2 N6 89.76(4) . 4
N6 Cd2 N6 172.5(6) 2 4
N6 Cd2 I2 93.7(3) 3 .
N6 Cd2 I2 93.7(3) . .
N6 Cd2 I2 93.7(3) 2 .
N6 Cd2 I2 93.7(3) 4 .
C1 N1 C2 101.5(10) . .
C1 N1 Cd1 130.2(8) . .
C2 N1 Cd1 127.0(9) . .
C2 N2 N3 103.1(10) . .
C1 N3 N2 109.2(10) . .
C1 N3 C3 129.7(10) . .
N2 N3 C3 121.0(9) . .
C9 N4 N5 106.9(9) . .
C9 N4 C8 129.4(11) . .
N5 N4 C8 120.8(12) . .
C10 N5 N4 102.5(12) . .
C10 N6 C9 102.2(11) . .
C10 N6 Cd2 121.1(8) . .
C9 N6 Cd2 132.8(8) . .
C15 N7 N8 111.7(12) . .
C15 N7 C14 128.4(16) . .
N8 N7 C14 119.1(14) . .
C16 N8 N7 97.7(16) . .
C15 N9 C16 103.8(13) . .
C15 N9 Cd1 127.0(13) . 6_544
C16 N9 Cd1 126.9(11) . 6_544
N1 C1 N3 111.8(11) . .
N1 C1 H1 124.1 . .
N3 C1 H1 124.1 . .
N2 C2 N1 114.0(11) . .
N2 C2 H2 123.0 . .
N1 C2 H2 123.0 . .
C4 C3 N3 111.6(10) . .
C4 C3 H3 124.2 . .
N3 C3 H3 124.2 . .
C13 C4 C5 118.0(11) . .
C13 C4 C3 123.7(11) . .
C5 C4 C3 118.3(12) . .
C4 C5 C7 117.5(11) . .
C4 C5 C6 121.2(14) . .
C7 C5 C6 121.2(12) . .
C5 C6 H6A 109.5 . .
C5 C6 H6B 109.5 . .
H6A C6 H6B 109.5 . .
C5 C6 H6C 109.5 . .
H6A C6 H6C 109.5 . .
H6B C6 H6C 109.5 . .
C12 C7 C5 119.7(10) . .
C12 C7 C8 120.3(12) . .
C5 C7 C8 120.0(11) . .
N4 C8 C7 110.9(10) . .
N4 C8 H8A 109.5 . .
C7 C8 H8A 109.5 . .
N4 C8 H8B 109.5 . .
C7 C8 H8B 109.5 . .
H8A C8 H8B 108.0 . .
N4 C9 N6 108.7(11) . .
N4 C9 H9 125.7 . .
N6 C9 H9 125.7 . .
N5 C10 N6 117.8(13) . .
N5 C10 H10 121.1 . .
N6 C10 H10 121.1 . .
C18 C12 C7 119.8(11) . .
C18 C12 C11 120.8(13) . .
C7 C12 C11 119.2(12) . .
C4 C13 C18 122.9(11) . .
C4 C13 C17 113.6(11) . .
C18 C13 C17 123.3(11) . .
C12 C18 C13 121.0(11) . .
C12 C18 C14 121.2(12) . .
C13 C18 C14 117.7(12) . .
N7 C14 C18 109.2(10) . .
N7 C14 H14A 109.8 . .
C18 C14 H14A 109.8 . .
N7 C14 H14B 109.8 . .
C18 C14 H14B 109.8 . .
H14A C14 H14B 108.3 . .
N9 C15 N7 110.6(16) . .
N9 C15 H15 124.7 . .
N7 C15 H15 124.7 . .
N8 C16 N9 113.2(16) . .
N8 C16 H16 123.4 . .
N9 C16 H16 123.4 . .
C13 C17 H17A 109.5 . .
C13 C17 H17B 109.5 . .
H17A C17 H17B 109.5 . .
C13 C17 H17C 109.5 . .
H17A C17 H17C 109.5 . .
H17B C17 H17C 109.5 . .

loop_
_geom_bond_atom_site_label_1
_geom_bond_atom_site_label_2
_geom_bond_distance
_geom_bond_site_symmetry_2
C11 C12 1.585(17) .
C11 H11A 0.9800 .
C11 H11B 0.9800 .
C11 H11C 0.9800 .
I1 Cd1 2.913(8) .
I2 Cd2 2.902(3) .
I3 I4 2.866(7) 4_565
I3 I4 2.866(7) 3_665
I3 I4 2.866(7) 2_655
I3 I4 2.866(7) .
I4 I4 1.071(11) 2_655
I4 I4 1.071(11) 4_565
I4 I4 1.515(15) 3_665
I4 I5 2.742(10) .
I4 I5 2.950(16) 2_655
I5 I4 2.950(16) 4_565
Cd1 N1 2.316(9) 3_655
Cd1 N1 2.316(9) .
Cd1 N9 2.414(11) 8
Cd1 N9 2.414(11) 6_545
Cd1 I1 2.913(8) 3_655
Cd2 N6 2.319(10) 3
Cd2 N6 2.319(10) .
Cd2 N6 2.319(10) 2
Cd2 N6 2.319(10) 4
N1 C1 1.329(17) .
N1 C2 1.411(19) .
N2 C2 1.32(2) .
N2 N3 1.381(14) .
N3 C1 1.340(15) .
N3 C3 1.460(14) .
N4 C9 1.330(18) .
N4 N5 1.426(17) .
N4 C8 1.466(15) .
N5 C10 1.239(18) .
N6 C10 1.330(18) .
N6 C9 1.351(16) .
N7 C15 1.36(2) .
N7 N8 1.37(2) .
N7 C14 1.482(17) .
N8 C16 1.35(2) .
N9 C15 1.22(2) .
N9 C16 1.42(3) .
N9 Cd1 2.414(11) 6_544
C1 H1 0.9500 .
C2 H2 0.9500 .
C3 C4 1.432(19) .
C3 H3 0.9500 .
C4 C13 1.381(16) .
C4 C5 1.434(16) .
C5 C7 1.45(2) .
C5 C6 1.47(2) .
C6 H6A 0.9800 .
C6 H6B 0.9800 .
C6 H6C 0.9800 .
C7 C12 1.428(19) .
C7 C8 1.504(15) .
C8 H8A 0.9900 .
C8 H8B 0.9900 .
C9 H9 0.9500 .
C10 H10 0.9500 .
C12 C18 1.329(19) .
C13 C18 1.382(18) .
C13 C17 1.552(17) .
C18 C14 1.545(18) .
C14 H14A 0.9900 .
C14 H14B 0.9900 .
C15 H15 0.9500 .
C16 H16 0.9500 .
C17 H17A 0.9800 .
C17 H17B 0.9800 .
C17 H17C 0.9800 .

loop_
_geom_torsion_atom_site_label_1
_geom_torsion_atom_site_label_2
_geom_torsion_atom_site_label_3
_geom_torsion_atom_site_label_4
_geom_torsion
_geom_torsion_site_symmetry_1
_geom_torsion_site_symmetry_4
I4 I3 I4 I4 92.07(4) 4_565 2_655
I4 I3 I4 I4 46.04(2) 3_665 2_655
I4 I3 I4 I4 -46.037(19) 3_665 4_565
I4 I3 I4 I4 -92.07(4) 2_655 4_565
I4 I3 I4 I4 46.037(17) 4_565 3_665
I4 I3 I4 I4 -46.037(19) 2_655 3_665
I4 I3 I4 I5 -84.9(15) 4_565 .
I4 I3 I4 I5 -131.0(15) 3_665 .
I4 I3 I4 I5 -177.0(15) 2_655 .
I4 I3 I4 I5 154.0(11) 4_565 2_655
I4 I3 I4 I5 108.0(11) 3_665 2_655
I4 I3 I4 I5 61.9(11) 2_655 2_655
I4 I4 I5 I4 -91(5) 2_655 4_565
I4 I4 I5 I4 -15.6(4) 3_665 4_565
I3 I4 I5 I4 78.1(7) . 4_565
I5 I4 I5 I4 -158.6(3) 2_655 4_565
N1 Cd1 N1 C1 -141.3(13) 3_655 .
N9 Cd1 N1 C1 173.0(14) 8 .
N9 Cd1 N1 C1 -95.4(14) 6_545 .
I1 Cd1 N1 C1 -0.9(13) 3_655 .
I1 Cd1 N1 C1 78.7(14) . .
N1 Cd1 N1 C2 23.6(14) 3_655 .
N9 Cd1 N1 C2 -22.2(15) 8 .
N9 Cd1 N1 C2 69.4(15) 6_545 .
I1 Cd1 N1 C2 163.9(14) 3_655 .
I1 Cd1 N1 C2 -116.5(14) . .
C2 N2 N3 C1 2.7(17) . .
C2 N2 N3 C3 178.4(14) . .
C9 N4 N5 C10 -7.8(17) . .
C8 N4 N5 C10 -170.1(13) . .
N6 Cd2 N6 C10 140.3(11) 3 .
N6 Cd2 N6 C10 -133.4(10) 2 .
N6 Cd2 N6 C10 54.1(13) 4 .
I2 Cd2 N6 C10 -39.7(11) . .
N6 Cd2 N6 C9 -66.2(13) 3 .
N6 Cd2 N6 C9 20.1(16) 2 .
N6 Cd2 N6 C9 -152.5(12) 4 .
I2 Cd2 N6 C9 113.8(13) . .
C15 N7 N8 C16 -17.2(19) . .
C14 N7 N8 C16 172.7(14) . .
C2 N1 C1 N3 6.2(18) . .
Cd1 N1 C1 N3 173.9(9) . .
N2 N3 C1 N1 -6.0(17) . .
C3 N3 C1 N1 178.8(13) . .
N3 N2 C2 N1 1(2) . .
C1 N1 C2 N2 -5(2) . .
Cd1 N1 C2 N2 -172.8(12) . .
C1 N3 C3 C4 -22(2) . .
N2 N3 C3 C4 163.1(11) . .
N3 C3 C4 C13 -68.4(15) . .
N3 C3 C4 C5 111.2(12) . .
C13 C4 C5 C7 -9.0(15) . .
C3 C4 C5 C7 171.5(10) . .
C13 C4 C5 C6 174.7(12) . .
C3 C4 C5 C6 -4.9(17) . .
C4 C5 C7 C12 5.8(15) . .
C6 C5 C7 C12 -177.8(12) . .
C4 C5 C7 C8 -174.6(10) . .
C6 C5 C7 C8 1.7(16) . .
C9 N4 C8 C7 138.5(15) . .
N5 N4 C8 C7 -63.6(16) . .
C12 C7 C8 N4 92.3(14) . .
C5 C7 C8 N4 -87.2(14) . .
N5 N4 C9 N6 13.8(17) . .
C8 N4 C9 N6 174.0(13) . .
C10 N6 C9 N4 -13.7(16) . .
Cd2 N6 C9 N4 -170.7(10) . .
N4 N5 C10 N6 -1.1(19) . .
C9 N6 C10 N5 9.3(19) . .
Cd2 N6 C10 N5 169.7(12) . .
C5 C7 C12 C18 3.4(15) . .
C8 C7 C12 C18 -176.1(10) . .
C5 C7 C12 C11 178.0(11) . .
C8 C7 C12 C11 -1.6(16) . .
C5 C4 C13 C18 3.4(16) . .
C3 C4 C13 C18 -177.1(10) . .
C5 C4 C13 C17 178.4(11) . .
C3 C4 C13 C17 -2.1(16) . .
C7 C12 C18 C13 -9.5(16) . .
C11 C12 C18 C13 176.0(11) . .
C7 C12 C18 C14 167.1(10) . .
C11 C12 C18 C14 -7.4(17) . .
C4 C13 C18 C12 6.2(17) . .
C17 C13 C18 C12 -168.3(11) . .
C4 C13 C18 C14 -170.4(10) . .
C17 C13 C18 C14 15.0(17) . .
C15 N7 C14 C18 109.5(16) . .
N8 N7 C14 C18 -82.3(17) . .
C12 C18 C14 N7 -85.3(16) . .
C13 C18 C14 N7 91.4(14) . .
C16 N9 C15 N7 -2.5(18) . .
Cd1 N9 C15 N7 -166.1(9) 6_544 .
N8 N7 C15 N9 13.4(19) . .
C14 N7 C15 N9 -177.6(13) . .
N7 N8 C16 N9 16(2) . .
C15 N9 C16 N8 -9(2) . .
Cd1 N9 C16 N8 154.3(15) 6_544 .
